data_7057682
loop_
_publ_author_name
'Dey, Sunanda'
'Purkait, Rakesh'
'Patra, Chiranjit'
'Saha, Moumita'
'Mondal, Sanchaita'
'Das Saha, Krishna'
'Sinha, Chittaranjan'

_publ_section_title
;
 Highly selective and sensitive recognition of Zn(ii) by a novel
 coumarinyl scaffold following spectrofluorometric technique and its
 application in living cells
;
_journal_issue 19
_journal_name_full 'New Journal of Chemistry'
_journal_page_first 16297
_journal_paper_doi 10.1039/C8NJ03597K
_journal_volume 42
_journal_year 2018
_chemical_formula_moiety 'C37 H28 N2 O8 Zn'
_chemical_formula_sum 'C37 H28 N2 O8 Zn'
_chemical_formula_weight 694.0
_space_group_crystal_system triclinic
_space_group_IT_number 2
_space_group_name_Hall '-P 1'
_space_group_name_H-M_alt 'P -1'
_symmetry_space_group_name_Hall '-P 1'
_symmetry_space_group_name_H-M 'P -1'
_atom_sites_solution_hydrogens geom
_audit_creation_method SHELXL-2016/6
_audit_update_record
;
2018-07-18 deposited with the CCDC.
2018-08-30 downloaded from the CCDC.
;
_cell_angle_alpha 113.500(18)
_cell_angle_beta 114.072(12)
_cell_angle_gamma 90.059(14)
_cell_formula_units_Z 4
_cell_length_a 14.770(8)
_cell_length_b 15.310(8)
_cell_length_c 18.022(12)
_cell_measurement_reflns_used 3726
_cell_measurement_temperature 273(2)
_cell_measurement_theta_max 27.49
_cell_measurement_theta_min 2.33
_cell_volume 3346(3)
_computing_cell_refinement 'Bruker SAINT'
_computing_data_collection 'Bruker APEX2'
_computing_data_reduction 'Bruker SAINT'
_computing_molecular_graphics 'Bruker SHELXTL'
_computing_publication_material 'Bruker SHELXTL'
_computing_structure_refinement 'SHELXL-2014 (Sheldrick 2014)'
_computing_structure_solution 'SHELXS-97 (Sheldrick 2008)'
_diffrn_ambient_temperature 273(2)
_diffrn_measured_fraction_theta_full 0.972
_diffrn_measured_fraction_theta_max 0.972
_diffrn_measurement_device_type 'Bruker APEX-II CCD'
_diffrn_measurement_method '\f and \w scans'
_diffrn_radiation_type MoK\a
_diffrn_radiation_wavelength 0.71073
_diffrn_reflns_av_R_equivalents 0.2117
_diffrn_reflns_av_unetI/netI 0.3252
_diffrn_reflns_Laue_measured_fraction_full 0.972
_diffrn_reflns_Laue_measured_fraction_max 0.972
_diffrn_reflns_limit_h_max 17
_diffrn_reflns_limit_h_min -17
_diffrn_reflns_limit_k_max 17
_diffrn_reflns_limit_k_min -17
_diffrn_reflns_limit_l_max 21
_diffrn_reflns_limit_l_min -21
_diffrn_reflns_number 27288
_diffrn_reflns_point_group_measured_fraction_full 0.972
_diffrn_reflns_point_group_measured_fraction_max 0.972
_diffrn_reflns_theta_full 24.499
_diffrn_reflns_theta_max 24.499
_diffrn_reflns_theta_min 2.421
_diffrn_source Mo
_exptl_absorpt_coefficient_mu 0.789
_exptl_absorpt_correction_type multi-scan
_exptl_crystal_density_diffrn 1.376
_exptl_crystal_description prism
_exptl_crystal_F_000 1612
_exptl_crystal_size_max 0.078
_exptl_crystal_size_mid 0.056
_exptl_crystal_size_min 0.023
_exptl_transmission_factor_max 0.745
_exptl_transmission_factor_min 0.674
_refine_diff_density_max 0.808
_refine_diff_density_min -0.864
_refine_diff_density_rms 0.112
_refine_ls_extinction_method none
_refine_ls_goodness_of_fit_ref 0.913
_refine_ls_hydrogen_treatment constr
_refine_ls_matrix_type full
_refine_ls_number_parameters 869
_refine_ls_number_reflns 10828
_refine_ls_number_restraints 27
_refine_ls_restrained_S_all 0.913
_refine_ls_R_factor_all 0.3186
_refine_ls_R_factor_gt 0.1294
_refine_ls_shift/su_max 0.009
_refine_ls_shift/su_mean 0.001
_refine_ls_structure_factor_coef Fsqd
_refine_ls_weighting_details 'w=1/[\s^2^(Fo^2^)+(0.1876P)^2^+0.3177P] where P=(Fo^2^+2Fc^2^)/3'
_refine_ls_weighting_scheme calc
_refine_ls_wR_factor_gt 0.2937
_refine_ls_wR_factor_ref 0.4109
_reflns_Friedel_coverage 0.000
_reflns_number_gt 2899
_reflns_number_total 10828
_reflns_threshold_expression 'I > 2\s(I)'
_cod_data_source_file c8nj03597k2.cif
_cod_data_source_block SF
_cod_depositor_comments 'Adding full bibliography for 7057682.cif.'
_cod_original_cell_volume 3347(3)
_cod_database_code 7057682
_shelx_shelxl_version_number 2016/6
_shelx_space_group_comment
;
The symmetry employed for this shelxl refinement is uniquely defined
by the following loop, which should always be used as a source of
symmetry information in preference to the above space-group names.
They are only intended as comments.
;

loop_
_space_group_symop_operation_xyz
'x, y, z'
'-x, -y, -z'

loop_
_atom_site_label
_atom_site_type_symbol
_atom_site_fract_x
_atom_site_fract_y
_atom_site_fract_z
_atom_site_U_iso_or_equiv
_atom_site_adp_type
_atom_site_occupancy
_atom_site_site_symmetry_order
_atom_site_calc_flag
_atom_site_refinement_flags_posn
_atom_site_refinement_flags_adp
Zn1 Zn 0.31776(14) 0.50608(12) 0.61381(10) 0.0704(7) Uani 1 1 d . .
Zn2 Zn 0.29637(14) 0.00577(12) 0.61362(10) 0.0709(7) Uani 1 1 d . .
O1 O 0.1604(7) 0.3583(6) 0.2467(6) 0.067(3) Uani 1 1 d . .
O18 O 0.0865(7) -0.1416(6) 0.2466(6) 0.066(3) Uani 1 1 d . .
O12 O 0.2941(9) 0.1838(8) 0.6514(7) 0.085(3) Uani 1 1 d . .
O9 O 0.2943(8) -0.1260(7) 0.5343(6) 0.077(3) Uani 1 1 d . .
O4 O 0.3566(9) 0.6838(7) 0.6504(6) 0.083(3) Uani 1 1 d . .
O11 O 0.0028(9) -0.1330(8) 0.1169(7) 0.099(4) Uani 1 1 d . .
O5 O 0.1584(8) 0.5663(7) 0.5891(6) 0.075(3) Uani 1 1 d . .
O13 O 0.4319(9) 0.0663(8) 0.5891(6) 0.081(3) Uani 1 1 d . .
O3 O 0.2387(8) 0.3725(6) 0.5330(6) 0.079(3) Uani 1 1 d . .
O8 O 0.4624(9) 0.5081(7) 0.6802(7) 0.088(3) Uani 1 1 d . .
O14 O 0.4792(9) 0.1295(9) 0.9775(6) 0.102(4) Uani 1 1 d . .
O10 O 0.2207(7) 0.0070(7) 0.6809(6) 0.079(3) Uani 1 1 d . .
O2 O 0.1130(9) 0.3684(8) 0.1166(6) 0.100(4) Uani 1 1 d . .
N2 N 0.2972(10) 0.5347(8) 0.7247(8) 0.065(3) Uani 1 1 d . .
N1 N 0.3278(9) 0.5180(8) 0.5095(7) 0.059(3) Uani 1 1 d . .
O6 O 0.4968(8) 0.6308(9) 0.9788(6) 0.101(4) Uani 1 1 d . .
N4 N 0.1838(9) 0.0180(8) 0.5086(6) 0.056(3) Uani 1 1 d . .
C64 C 0.1838(10) -0.1302(10) 0.3934(8) 0.052(4) Uani 1 1 d . .
N5 N 0.4285(12) 0.0373(8) 0.7247(8) 0.076(4) Uani 1 1 d . .
C76 C 0.2102(12) 0.3683(10) 0.3901(9) 0.061(4) Uani 1 1 d . .
C27 C 0.4732(12) 0.5671(10) 0.8286(9) 0.057(4) Uani 1 1 d . .
C10 C 0.2776(10) 0.4575(9) 0.4250(9) 0.050(4) Uani 1 1 d . .
H10 H 0.286029 0.473402 0.383202 0.060 Uiso 1 1 calc R U
C37 C 0.1312(12) 0.0967(9) 0.5306(8) 0.052(4) Uani 1 1 d . .
C25 C 0.1967(13) 0.5294(9) 0.7124(10) 0.064(4) Uani 1 1 d . .
C7 C 0.1022(12) 0.3197(11) 0.1517(9) 0.072(5) Uani 1 1 d . .
C8 C 0.1489(12) 0.3136(11) 0.2947(9) 0.063(4) Uani 1 1 d . .
C38 C 0.0259(12) 0.0895(12) 0.4816(9) 0.067(4) Uani 1 1 d . .
H38 H -0.013639 0.032847 0.430571 0.081 Uiso 1 1 calc R U
C53 C 0.3535(12) 0.0673(10) 0.8280(9) 0.063(4) Uani 1 1 d . .
C72 C 0.1431(11) -0.1857(11) 0.2956(9) 0.063(4) Uani 1 1 d . .
C57 C 0.3135(12) 0.1123(11) 0.9562(9) 0.071(5) Uani 1 1 d D .
C52 C 0.4381(12) 0.0645(9) 0.8076(8) 0.061(4) Uani 1 1 d . .
H52 H 0.502935 0.082598 0.854893 0.073 Uiso 1 1 calc R U
C63 C 0.1489(10) -0.0443(9) 0.4237(8) 0.057(4) Uani 1 1 d . .
H63 H 0.097688 -0.030590 0.380918 0.069 Uiso 1 1 calc R U
C26 C 0.3682(12) 0.5618(9) 0.8045(8) 0.059(4) Uani 1 1 d . .
H26 H 0.349497 0.579742 0.851198 0.071 Uiso 1 1 calc R U
C12 C 0.4571(12) 0.5903(11) 0.4818(10) 0.069(4) Uani 1 1 d . .
H12 H 0.448728 0.532930 0.432443 0.082 Uiso 1 1 calc R U
C65 C 0.2478(11) -0.1736(10) 0.4455(9) 0.061(4) Uani 1 1 d . .
C16 C 0.4164(14) 0.6814(12) 0.6059(11) 0.079(5) Uani 1 1 d . .
C46 C 0.5172(16) 0.0488(11) 0.6459(10) 0.075(5) Uani 1 1 d . .
C75 C 0.3983(13) 0.5962(10) 0.5282(10) 0.070(5) Uani 1 1 d . .
C42 C 0.1926(13) 0.1820(10) 0.6067(9) 0.060(4) Uani 1 1 d . .
O7 O 0.5071(11) 0.6898(14) 1.1149(9) 0.161(7) Uani 1 1 d . .
C39 C -0.0165(13) 0.1689(12) 0.5115(10) 0.079(5) Uani 1 1 d D .
H39 H -0.085756 0.165155 0.481687 0.095 Uiso 1 1 calc R U
C20 C 0.1236(13) 0.5486(11) 0.6441(10) 0.072(5) Uani 1 1 d . .
C51 C 0.5160(15) 0.0282(10) 0.7112(10) 0.067(4) Uani 1 1 d . .
O15 O 0.6078(15) 0.1926(11) 1.1144(12) 0.164(4) Uani 1 1 d . U
C1 C 0.1982(14) 0.3295(11) 0.4464(10) 0.084(5) Uani 1 1 d . .
C31 C 0.6434(13) 0.6111(12) 0.9555(11) 0.079(5) Uani 1 1 d . .
C24 C 0.1677(14) 0.5062(11) 0.7700(10) 0.074(5) Uani 1 1 d . .
H24 H 0.214293 0.496774 0.818352 0.088 Uiso 1 1 calc R U
C22 C -0.0075(13) 0.5124(12) 0.6806(12) 0.084(5) Uani 1 1 d . .
H22 H -0.074339 0.505484 0.671188 0.101 Uiso 1 1 calc R U
C49 C 0.6827(14) -0.0022(11) 0.7513(11) 0.087(5) Uani 1 1 d . .
H49 H 0.738513 -0.019146 0.787295 0.105 Uiso 1 1 calc R U
C54 C 0.2515(12) 0.0405(10) 0.7668(10) 0.068(5) Uani 1 1 d . .
C6 C 0.0467(13) 0.2235(13) 0.1110(11) 0.093(6) Uani 1 1 d . .
H6 H 0.013009 0.190395 0.048311 0.112 Uiso 1 1 calc R U
C41 C 0.1456(14) 0.2590(12) 0.6327(10) 0.088(6) Uani 1 1 d D .
H41 H 0.184732 0.315853 0.683733 0.106 Uiso 1 1 calc R U
C13 C 0.5254(13) 0.6689(12) 0.5098(12) 0.081(5) Uani 1 1 d . .
H13 H 0.562982 0.666989 0.478644 0.097 Uiso 1 1 calc R U
C21 C 0.0234(16) 0.5369(12) 0.6269(13) 0.102(6) Uani 1 1 d . .
H21 H -0.024370 0.545545 0.578565 0.122 Uiso 1 1 calc R U
C58 C 0.3791(13) 0.1023(12) 0.9207(9) 0.083(5) Uani 1 1 d . .
C28 C 0.5170(13) 0.5430(11) 0.7678(11) 0.069(4) Uani 1 1 d . .
C48 C 0.6865(16) 0.0143(12) 0.6808(12) 0.094(6) Uani 1 1 d . .
H48 H 0.743715 0.009629 0.670866 0.113 Uiso 1 1 calc R U
C71 C 0.0465(12) -0.1845(13) 0.1511(9) 0.077(5) Uani 1 1 d . .
C50 C 0.6034(13) 0.0053(11) 0.7685(10) 0.069(4) Uani 1 1 d . .
H50 H 0.604281 -0.004019 0.816650 0.082 Uiso 1 1 calc R U
C70 C 0.0643(14) -0.2786(12) 0.1129(11) 0.096(6) Uani 1 1 d . .
H70 H 0.037441 -0.311496 0.050288 0.115 Uiso 1 1 calc R U
C17 C 0.3119(15) 0.7685(11) 0.6729(10) 0.083(5) Uani 1 1 d . .
H17A H 0.299267 0.794070 0.629014 0.100 Uiso 1 1 calc R U
H17B H 0.358029 0.818440 0.732008 0.100 Uiso 1 1 calc R U
C23 C 0.0709(17) 0.4990(13) 0.7503(11) 0.100(6) Uani 1 1 d . .
H23 H 0.051918 0.483066 0.787289 0.120 Uiso 1 1 calc R U
C55 C 0.1819(14) 0.0499(13) 0.8046(12) 0.095(6) Uani 1 1 d . .
H55 H 0.113424 0.030093 0.764531 0.114 Uiso 1 1 calc R U
C4 C 0.0941(14) 0.2258(12) 0.2569(10) 0.083(5) Uani 1 1 d . .
C45 C 0.4429(14) 0.1600(11) 0.5847(11) 0.092(6) Uani 1 1 d . .
H45A H 0.382802 0.160904 0.535582 0.110 Uiso 1 1 calc R U
H45B H 0.500313 0.167397 0.572930 0.110 Uiso 1 1 calc R U
C47 C 0.6008(18) 0.0382(12) 0.6263(12) 0.096(6) Uani 1 1 d . .
H47 H 0.599170 0.046846 0.577576 0.115 Uiso 1 1 calc R U
C14 C 0.5397(15) 0.7562(13) 0.5887(10) 0.103(7) Uani 1 1 d . .
H14 H 0.586417 0.810499 0.607600 0.123 Uiso 1 1 calc R U
C59 C 0.3465(16) 0.1538(13) 1.0543(12) 0.093(6) Uani 1 1 d . .
C43 C 0.3571(15) 0.2709(11) 0.6736(10) 0.082(5) Uani 1 1 d . .
H43A H 0.369801 0.320423 0.732782 0.099 Uiso 1 1 calc R U
H43B H 0.324475 0.295838 0.629442 0.099 Uiso 1 1 calc R U
C56 C 0.2064(13) 0.0844(12) 0.8921(11) 0.097(6) Uani 1 1 d D .
H56 H 0.156685 0.090705 0.912040 0.117 Uiso 1 1 calc R U
C35 C 0.5434(15) 0.6041(12) 0.9210(11) 0.082(5) Uani 1 1 d . .
C40 C 0.0453(15) 0.2557(11) 0.5874(11) 0.108(7) Uani 1 1 d D .
H40 H 0.017539 0.310036 0.606071 0.130 Uiso 1 1 calc R U
C32 C 0.7075(14) 0.6519(13) 1.0508(13) 0.096(6) Uani 1 1 d . .
C15 C 0.4882(15) 0.7606(13) 0.6344(11) 0.098(6) Uani 1 1 d . .
H15 H 0.500018 0.816907 0.685899 0.117 Uiso 1 1 calc R U
C66 C 0.2712(14) -0.2623(12) 0.4057(11) 0.101(6) Uani 1 1 d . .
H66 H 0.318291 -0.286698 0.441374 0.122 Uiso 1 1 calc R U
C68 C 0.1642(14) -0.2732(13) 0.2556(10) 0.097(6) Uani 1 1 d . .
C19 C 0.1401(13) 0.6576(11) 0.5841(10) 0.089(6) Uani 1 1 d . .
H19A H 0.071357 0.664283 0.574331 0.107 Uiso 1 1 calc R U
H19B H 0.148685 0.658661 0.533868 0.107 Uiso 1 1 calc R U
C29 C 0.6214(14) 0.5492(13) 0.8051(11) 0.088(6) Uani 1 1 d . .
H29 H 0.649933 0.525395 0.765208 0.106 Uiso 1 1 calc R U
C60 C 0.4485(17) 0.1764(15) 1.1078(12) 0.116(7) Uani 1 1 d . .
H60 H 0.472379 0.198349 1.169832 0.139 Uiso 1 1 calc R U
C74 C 0.1343(16) 0.2357(12) 0.4040(12) 0.109(7) Uani 1 1 d . .
H74 H 0.124432 0.209625 0.439327 0.131 Uiso 1 1 calc R U
C44 C 0.4584(16) 0.2427(11) 0.6727(11) 0.098(6) Uani 1 1 d . .
H44A H 0.501262 0.298944 0.683687 0.117 Uiso 1 1 calc R U
H44B H 0.493322 0.224573 0.721463 0.117 Uiso 1 1 calc R U
C30 C 0.6827(12) 0.5858(12) 0.8915(12) 0.086(5) Uani 1 1 d . .
H30 H 0.752279 0.595347 0.911002 0.103 Uiso 1 1 calc R U
C5 C 0.0417(16) 0.1807(13) 0.1590(11) 0.128(9) Uani 1 1 d . .
C69 C 0.1164(18) -0.3220(13) 0.1605(11) 0.121(9) Uani 1 1 d . .
C36 C 0.8174(14) 0.6618(12) 1.0940(10) 0.117(7) Uani 1 1 d . .
H36A H 0.835973 0.634834 1.136793 0.175 Uiso 1 1 calc R U
H36B H 0.848628 0.729241 1.124630 0.175 Uiso 1 1 calc R U
H36C H 0.839642 0.627697 1.048872 0.175 Uiso 1 1 calc R U
C33 C 0.6590(17) 0.6773(14) 1.1061(11) 0.114(7) Uani 1 1 d . .
H33 H 0.698583 0.702017 1.168175 0.136 Uiso 1 1 calc R U
C67 C 0.2251(16) -0.3144(13) 0.3135(11) 0.122(8) Uani 1 1 d . .
H67 H 0.233470 -0.377993 0.287842 0.147 Uiso 1 1 calc R U
C3 C 0.0877(16) 0.1843(12) 0.3110(10) 0.121(8) Uani 1 1 d . .
H3 H 0.051610 0.121326 0.284387 0.145 Uiso 1 1 calc R U
C18 C 0.2154(16) 0.7417(13) 0.6732(11) 0.109(7) Uani 1 1 d . .
H18A H 0.184022 0.798134 0.684920 0.131 Uiso 1 1 calc R U
H18B H 0.230082 0.723589 0.722107 0.131 Uiso 1 1 calc R U
C62 C 0.2745(16) 0.1628(13) 1.0928(12) 0.123(8) Uani 1 1 d . .
H62A H 0.305787 0.211030 1.154554 0.185 Uiso 1 1 calc R U
H62B H 0.254784 0.101519 1.090194 0.185 Uiso 1 1 calc R U
H62C H 0.215827 0.181906 1.058783 0.185 Uiso 1 1 calc R U
C61 C 0.514(2) 0.1681(16) 1.0745(17) 0.129(2) Uani 1 1 d . U
C34 C 0.5533(18) 0.6677(16) 1.0735(11) 0.115(7) Uani 1 1 d . .
C9 C -0.0359(19) 0.0842(17) 0.1087(17) 0.176(9) Uani 1 1 d . U
H9A H -0.070189 0.068308 0.045440 0.264 Uiso 1 1 calc R U
H9B H -0.084197 0.091360 0.132593 0.264 Uiso 1 1 calc R U
H9C H -0.001297 0.033262 0.116708 0.264 Uiso 1 1 calc R U
C73 C 0.141(2) -0.4196(19) 0.1082(18) 0.205(11) Uani 1 1 d . U
H73A H 0.092372 -0.447842 0.045808 0.308 Uiso 1 1 calc R U
H73B H 0.139388 -0.463318 0.133856 0.308 Uiso 1 1 calc R U
H73C H 0.207561 -0.407813 0.112544 0.308 Uiso 1 1 calc R U

loop_
_atom_site_aniso_label
_atom_site_aniso_U_11
_atom_site_aniso_U_22
_atom_site_aniso_U_33
_atom_site_aniso_U_23
_atom_site_aniso_U_13
_atom_site_aniso_U_12
Zn1 0.0827(16) 0.0741(13) 0.0293(10) 0.0124(9) 0.0123(10) 0.0032(10)
Zn2 0.0756(15) 0.0748(13) 0.0289(10) 0.0143(9) 0.0013(9) -0.0053(10)
O1 0.067(8) 0.073(6) 0.042(6) 0.022(5) 0.009(5) -0.013(5)
O18 0.068(8) 0.076(6) 0.033(5) 0.020(5) 0.008(5) 0.022(6)
O12 0.083(9) 0.076(8) 0.056(7) 0.021(6) 0.003(7) 0.015(7)
O9 0.076(8) 0.076(7) 0.045(6) 0.017(5) 0.006(6) 0.016(6)
O4 0.114(10) 0.069(7) 0.043(6) 0.008(5) 0.031(7) -0.005(7)
O11 0.104(10) 0.114(9) 0.041(7) 0.028(6) 0.004(6) 0.026(7)
O5 0.067(8) 0.090(8) 0.038(6) 0.017(6) 0.005(6) 0.004(6)
O13 0.080(9) 0.106(9) 0.043(6) 0.025(6) 0.020(6) -0.004(7)
O3 0.109(9) 0.067(6) 0.022(5) 0.005(5) 0.008(6) -0.009(6)
O8 0.102(10) 0.086(7) 0.041(6) 0.012(6) 0.015(7) 0.008(7)
O14 0.081(10) 0.169(11) 0.020(6) 0.021(7) 0.011(6) 0.010(8)
O10 0.071(8) 0.104(8) 0.035(6) 0.033(6) -0.005(5) -0.007(6)
O2 0.127(11) 0.110(9) 0.037(6) 0.030(6) 0.014(7) -0.030(7)
N2 0.044(9) 0.080(9) 0.051(8) 0.024(7) 0.007(7) 0.000(7)
N1 0.049(8) 0.052(7) 0.040(7) 0.007(6) 0.001(6) -0.008(6)
O6 0.071(9) 0.155(11) 0.023(6) 0.007(6) 0.003(6) 0.009(7)
N4 0.062(9) 0.052(7) 0.026(6) -0.006(5) 0.016(6) -0.010(6)
C64 0.053(10) 0.063(9) 0.016(6) 0.009(6) 0.002(7) -0.002(8)
N5 0.108(13) 0.072(9) 0.038(7) 0.018(7) 0.029(8) 0.003(8)
C76 0.073(12) 0.074(10) 0.047(9) 0.026(8) 0.037(9) 0.011(9)
C27 0.050(11) 0.060(9) 0.039(9) 0.017(7) 0.003(8) 0.002(8)
C10 0.038(9) 0.061(9) 0.046(9) 0.020(8) 0.018(8) -0.007(7)
C37 0.082(13) 0.043(8) 0.023(7) 0.006(7) 0.023(8) 0.000(8)
C25 0.059(12) 0.050(9) 0.051(10) 0.001(7) 0.017(9) -0.007(8)
C7 0.078(13) 0.067(11) 0.024(8) 0.008(8) -0.008(8) -0.012(9)
C8 0.075(12) 0.065(10) 0.038(9) 0.024(8) 0.016(9) 0.012(9)
C38 0.068(13) 0.089(12) 0.037(9) 0.019(8) 0.024(9) 0.018(10)
C53 0.060(12) 0.087(11) 0.035(8) 0.024(8) 0.016(8) -0.009(9)
C72 0.061(11) 0.069(10) 0.036(8) 0.012(8) 0.010(8) 0.012(9)
C57 0.059(12) 0.106(12) 0.019(7) 0.015(8) 0.005(8) -0.005(10)
C52 0.077(12) 0.059(9) 0.029(8) 0.010(7) 0.016(8) -0.008(8)
C63 0.053(11) 0.059(9) 0.029(8) 0.009(7) 0.000(7) -0.001(8)
C26 0.067(12) 0.048(8) 0.024(8) 0.002(6) -0.001(8) -0.002(8)
C12 0.065(12) 0.070(11) 0.052(10) 0.022(9) 0.014(9) -0.001(10)
C65 0.062(11) 0.061(10) 0.032(8) 0.018(8) -0.002(8) 0.013(8)
C16 0.098(15) 0.060(11) 0.054(11) 0.036(10) 0.000(10) -0.006(11)
C46 0.094(16) 0.066(11) 0.034(9) 0.004(8) 0.019(10) 0.003(10)
C75 0.069(13) 0.049(10) 0.042(9) 0.003(8) -0.003(9) 0.000(9)
C42 0.076(13) 0.048(9) 0.029(8) 0.004(7) 0.013(9) -0.004(9)
O7 0.077(11) 0.30(2) 0.043(8) 0.028(11) 0.015(8) 0.018(11)
C39 0.059(12) 0.095(13) 0.064(11) 0.028(10) 0.017(10) 0.008(11)
C20 0.036(11) 0.088(12) 0.056(11) 0.030(9) -0.010(9) -0.002(9)
C51 0.097(15) 0.042(9) 0.054(10) 0.004(7) 0.043(11) 0.007(9)
O15 0.164(4) 0.164(4) 0.164(4) 0.0716(16) 0.0730(16) 0.0320(7)
C1 0.113(16) 0.063(11) 0.048(10) 0.021(9) 0.014(10) -0.005(10)
C31 0.039(12) 0.108(14) 0.058(11) 0.030(10) 0.000(9) -0.006(10)
C24 0.081(14) 0.082(11) 0.041(9) 0.015(8) 0.023(10) 0.029(11)
C22 0.057(13) 0.094(13) 0.076(13) 0.025(11) 0.018(11) 0.024(10)
C49 0.062(14) 0.090(13) 0.059(12) 0.010(10) 0.003(10) -0.010(10)
C54 0.056(12) 0.071(10) 0.050(10) 0.026(9) -0.001(9) -0.011(9)
C6 0.092(15) 0.097(14) 0.042(10) 0.008(10) 0.008(10) -0.025(11)
C41 0.081(15) 0.074(12) 0.039(10) -0.004(8) -0.008(10) 0.002(11)
C13 0.079(14) 0.077(12) 0.088(13) 0.044(11) 0.031(11) -0.001(10)
C21 0.085(17) 0.098(14) 0.081(14) 0.039(12) 0.001(12) 0.015(12)
C58 0.060(13) 0.131(14) 0.019(8) 0.012(9) 0.003(9) 0.016(11)
C28 0.064(13) 0.089(12) 0.053(11) 0.031(9) 0.026(10) 0.026(10)
C48 0.104(18) 0.094(13) 0.079(13) 0.025(11) 0.048(13) -0.016(12)
C71 0.068(13) 0.109(14) 0.023(8) 0.021(9) -0.001(8) 0.009(10)
C50 0.058(12) 0.087(12) 0.053(10) 0.018(9) 0.030(10) 0.002(10)
C70 0.112(17) 0.071(12) 0.059(12) 0.003(10) 0.022(11) 0.027(11)
C17 0.124(18) 0.057(11) 0.041(9) 0.001(8) 0.033(11) 0.023(12)
C23 0.097(17) 0.123(16) 0.051(12) 0.011(11) 0.034(12) 0.029(14)
C55 0.065(13) 0.148(17) 0.067(12) 0.045(12) 0.026(11) -0.005(11)
C4 0.107(15) 0.068(11) 0.046(10) 0.009(9) 0.025(10) -0.026(10)
C45 0.112(16) 0.085(12) 0.066(12) 0.033(10) 0.029(11) -0.025(11)
C47 0.13(2) 0.087(13) 0.066(13) 0.021(10) 0.050(14) 0.023(13)
C14 0.111(17) 0.087(13) 0.029(9) 0.010(9) -0.026(10) -0.052(11)
C59 0.086(16) 0.131(15) 0.062(12) 0.037(12) 0.037(12) 0.036(13)
C43 0.116(17) 0.049(10) 0.057(11) 0.020(8) 0.019(11) 0.006(11)
C56 0.14(2) 0.098(13) 0.082(14) 0.045(12) 0.070(15) 0.028(13)
C35 0.083(15) 0.086(12) 0.056(11) 0.018(9) 0.025(11) -0.003(11)
C40 0.17(2) 0.064(12) 0.058(12) 0.015(10) 0.035(14) 0.037(13)
C32 0.063(14) 0.108(14) 0.064(13) 0.032(11) -0.014(11) -0.006(11)
C15 0.137(19) 0.088(14) 0.059(12) 0.025(11) 0.043(13) -0.012(13)
C66 0.113(17) 0.078(12) 0.055(11) 0.021(10) -0.007(11) 0.030(11)
C68 0.103(16) 0.093(13) 0.039(10) 0.014(10) -0.004(10) 0.031(11)
C19 0.084(14) 0.095(13) 0.061(11) 0.040(10) 0.001(10) 0.025(11)
C29 0.086(15) 0.137(16) 0.046(10) 0.046(11) 0.027(10) 0.042(12)
C60 0.085(17) 0.18(2) 0.038(10) 0.017(12) 0.020(11) 0.002(14)
C74 0.17(2) 0.072(12) 0.072(13) 0.027(11) 0.041(14) -0.019(12)
C44 0.129(19) 0.064(11) 0.067(12) 0.003(9) 0.039(13) -0.016(12)
C30 0.038(11) 0.115(14) 0.068(12) 0.030(11) 0.000(10) 0.009(10)
C5 0.17(2) 0.094(14) 0.040(11) 0.010(10) -0.010(12) -0.065(13)
C69 0.22(2) 0.086(13) 0.050(11) 0.025(10) 0.057(14) 0.095(15)
C36 0.097(17) 0.110(14) 0.048(11) 0.003(10) -0.023(11) 0.006(12)
C33 0.091(18) 0.157(18) 0.021(9) 0.000(10) -0.002(11) -0.007(14)
C67 0.15(2) 0.084(13) 0.052(11) 0.014(10) -0.011(12) 0.032(12)
C3 0.17(2) 0.086(13) 0.037(10) 0.003(9) 0.009(12) -0.069(12)
C18 0.107(18) 0.100(15) 0.058(12) 0.015(11) -0.002(12) 0.004(13)
C62 0.17(2) 0.129(17) 0.077(14) 0.032(12) 0.075(16) 0.013(15)
C61 0.129(2) 0.129(2) 0.129(2) 0.0565(9) 0.0576(10) 0.0253(4)
C34 0.071(17) 0.19(2) 0.015(9) 0.000(11) -0.001(10) 0.002(15)
C9 0.177(10) 0.175(10) 0.175(10) 0.078(5) 0.078(5) 0.033(3)
C73 0.205(11) 0.205(11) 0.204(11) 0.089(5) 0.091(5) 0.042(3)

loop_
_atom_type_symbol
_atom_type_description
_atom_type_scat_dispersion_real
_atom_type_scat_dispersion_imag
_atom_type_scat_source
C C 0.0033 0.0016 'International Tables Vol C Tables 4.2.6.8 and 6.1.1.4'
H H 0.0000 0.0000 'International Tables Vol C Tables 4.2.6.8 and 6.1.1.4'
N N 0.0061 0.0033 'International Tables Vol C Tables 4.2.6.8 and 6.1.1.4'
O O 0.0106 0.0060 'International Tables Vol C Tables 4.2.6.8 and 6.1.1.4'
Zn Zn 0.2839 1.4301 'International Tables Vol C Tables 4.2.6.8 and 6.1.1.4'

loop_
_geom_angle_atom_site_label_1
_geom_angle_atom_site_label_2
_geom_angle_atom_site_label_3
_geom_angle
O8 Zn1 O3 112.1(4)
O8 Zn1 N2 91.0(5)
O3 Zn1 N2 101.5(4)
O8 Zn1 N1 96.1(4)
O3 Zn1 N1 90.6(4)
N2 Zn1 N1 162.4(4)
O8 Zn1 O5 156.0(4)
O3 Zn1 O5 89.2(4)
N2 Zn1 O5 73.2(4)
N1 Zn1 O5 94.6(4)
O8 Zn1 O4 90.8(4)
O3 Zn1 O4 152.0(4)
N2 Zn1 O4 93.7(4)
N1 Zn1 O4 70.2(4)
O5 Zn1 O4 72.8(4)
O9 Zn2 O10 111.5(4)
O9 Zn2 N5 102.4(5)
O10 Zn2 N5 90.6(5)
O9 Zn2 N4 90.5(4)
O10 Zn2 N4 98.0(4)
N5 Zn2 N4 160.7(4)
O9 Zn2 O13 89.5(4)
O10 Zn2 O13 155.6(4)
N5 Zn2 O13 72.2(4)
N4 Zn2 O13 93.9(4)
O9 Zn2 O12 152.7(4)
O10 Zn2 O12 90.9(4)
N5 Zn2 O12 92.4(4)
N4 Zn2 O12 70.4(4)
O13 Zn2 O12 73.1(4)
C8 O1 C7 121.7(11)
C72 O18 C71 121.7(12)
C42 O12 C43 112.8(11)
C42 O12 Zn2 101.9(9)
C43 O12 Zn2 140.6(10)
C65 O9 Zn2 130.3(8)
C16 O4 C17 116.3(12)
C16 O4 Zn1 101.4(9)
C17 O4 Zn1 138.0(11)
C20 O5 C19 113.2(12)
C20 O5 Zn1 106.3(9)
C19 O5 Zn1 126.2(9)
C46 O13 C45 115.8(12)
C46 O13 Zn2 103.5(10)
C45 O13 Zn2 124.4(9)
C1 O3 Zn1 128.0(9)
C28 O8 Zn1 127.9(11)
C58 O14 C61 120.5(16)
C54 O10 Zn2 129.6(10)
C26 N2 C25 118.6(13)
C26 N2 Zn1 125.0(12)
C25 N2 Zn1 116.3(9)
C10 N1 C75 115.5(11)
C10 N1 Zn1 125.5(9)
C75 N1 Zn1 118.9(9)
C35 O6 C34 121.8(15)
C63 N4 C37 117.5(11)
C63 N4 Zn2 125.4(10)
C37 N4 Zn2 116.8(8)
C63 C64 C65 127.9(12)
C63 C64 C72 116.1(12)
C65 C64 C72 115.8(13)
C52 N5 C51 118.4(14)
C52 N5 Zn2 125.2(13)
C51 N5 Zn2 116.4(10)
C1 C76 C10 123.1(13)
C1 C76 C8 116.1(13)
C10 C76 C8 120.7(12)
C35 C27 C28 114.9(16)
C35 C27 C26 119.3(15)
C28 C27 C26 125.7(14)
N1 C10 C76 125.9(12)
N1 C10 H10 117.0
C76 C10 H10 117.0
C42 C37 C38 121.8(15)
C42 C37 N4 114.4(14)
C38 C37 N4 123.9(12)
C20 C25 N2 120.3(15)
C20 C25 C24 119.0(16)
N2 C25 C24 120.6(14)
O2 C7 O1 116.4(13)
O2 C7 C6 129.3(14)
O1 C7 C6 114.0(13)
C4 C8 O1 123.3(13)
C4 C8 C76 124.1(13)
O1 C8 C76 112.3(13)
C39 C38 C37 118.5(15)
C39 C38 H38 120.8
C37 C38 H38 120.8
C54 C53 C58 118.1(15)
C54 C53 C52 127.0(13)
C58 C53 C52 114.9(14)
O18 C72 C68 121.2(13)
O18 C72 C64 115.5(13)
C68 C72 C64 123.3(13)
C58 C57 C56 116.1(14)
C58 C57 C59 122.4(15)
C56 C57 C59 121.4(16)
N5 C52 C53 123.2(14)
N5 C52 H52 118.4
C53 C52 H52 118.4
N4 C63 C64 124.0(12)
N4 C63 H63 118.0
C64 C63 H63 118.0
N2 C26 C27 126.1(14)
N2 C26 H26 117.0
C27 C26 H26 117.0
C13 C12 C75 119.2(15)
C13 C12 H12 120.4
C75 C12 H12 120.4
O9 C65 C66 117.9(12)
O9 C65 C64 120.2(13)
C66 C65 C64 121.6(13)
C15 C16 C75 120.1(18)
C15 C16 O4 122.2(16)
C75 C16 O4 117.6(16)
C51 C46 O13 120.2(18)
C51 C46 C47 120.1(17)
O13 C46 C47 118.9(15)
C16 C75 C12 119.6(16)
C16 C75 N1 114.7(16)
C12 C75 N1 125.3(14)
O12 C42 C41 124.3(13)
O12 C42 C37 118.8(15)
C41 C42 C37 116.9(16)
C38 C39 C40 120.0(16)
C38 C39 H39 120.0
C40 C39 H39 120.0
C21 C20 O5 123.9(14)
C21 C20 C25 121.0(17)
O5 C20 C25 114.5(16)
C46 C51 N5 116.9(16)
C46 C51 C50 120.8(17)
N5 C51 C50 122.2(14)
O3 C1 C76 125.2(14)
O3 C1 C74 116.4(14)
C76 C1 C74 118.4(14)
C35 C31 C30 114.8(16)
C35 C31 C32 122.5(19)
C30 C31 C32 122.2(18)
C23 C24 C25 115.8(16)
C23 C24 H24 122.1
C25 C24 H24 122.1
C21 C22 C23 114.4(18)
C21 C22 H22 122.8
C23 C22 H22 122.8
C50 C49 C48 122.9(17)
C50 C49 H49 118.5
C48 C49 H49 118.5
O10 C54 C53 122.6(16)
O10 C54 C55 121.4(15)
C53 C54 C55 116.0(15)
C5 C6 C7 121.8(16)
C5 C6 H6 119.1
C7 C6 H6 119.1
C40 C41 C42 123.3(16)
C40 C41 H41 118.3
C42 C41 H41 118.3
C12 C13 C14 119.4(16)
C12 C13 H13 120.3
C14 C13 H13 120.3
C20 C21 C22 121.1(16)
C20 C21 H21 119.4
C22 C21 H21 119.4
C57 C58 O14 118.3(13)
C57 C58 C53 125.9(15)
O14 C58 C53 115.8(15)
O8 C28 C29 120.9(15)
O8 C28 C27 122.4(15)
C29 C28 C27 116.4(15)
C47 C48 C49 117.6(18)
C47 C48 H48 121.2
C49 C48 H48 121.2
O11 C71 C70 131.5(15)
O11 C71 O18 114.0(15)
C70 C71 O18 114.5(13)
C49 C50 C51 118.7(15)
C49 C50 H50 120.7
C51 C50 H50 120.7
C69 C70 C71 123.4(16)
C69 C70 H70 118.3
C71 C70 H70 118.3
O4 C17 C18 109.5(15)
O4 C17 H17A 109.8
C18 C17 H17A 109.8
O4 C17 H17B 109.8
C18 C17 H17B 109.8
H17A C17 H17B 108.2
C24 C23 C22 128.4(19)
C24 C23 H23 115.8
C22 C23 H23 115.8
C56 C55 C54 125.6(17)
C56 C55 H55 117.2
C54 C55 H55 117.2
C8 C4 C3 119.8(15)
C8 C4 C5 115.5(14)
C3 C4 C5 124.7(15)
O13 C45 C44 109.9(11)
O13 C45 H45A 109.7
C44 C45 H45A 109.7
O13 C45 H45B 109.7
C44 C45 H45B 109.7
H45A C45 H45B 108.2
C48 C47 C46 119.5(17)
C48 C47 H47 120.2
C46 C47 H47 120.2
C15 C14 C13 121.5(16)
C15 C14 H14 119.2
C13 C14 H14 119.2
C60 C59 C62 121.3(17)
C60 C59 C57 116.3(17)
C62 C59 C57 122.2(18)
O12 C43 C44 106.8(12)
O12 C43 H43A 110.4
C44 C43 H43A 110.4
O12 C43 H43B 110.4
C44 C43 H43B 110.4
H43A C43 H43B 108.6
C55 C56 C57 118.2(16)
C55 C56 H56 120.9
C57 C56 H56 120.9
C31 C35 O6 119.6(16)
C31 C35 C27 127.4(18)
O6 C35 C27 112.9(16)
C41 C40 C39 119.5(16)
C41 C40 H40 120.3
C39 C40 H40 120.3
C33 C32 C31 116.2(18)
C33 C32 C36 117.6(18)
C31 C32 C36 126(2)
C14 C15 C16 120.1(18)
C14 C15 H15 120.0
C16 C15 H15 120.0
C67 C66 C65 120.1(14)
C67 C66 H66 120.0
C65 C66 H66 120.0
C72 C68 C69 118.1(14)
C72 C68 C67 117.1(15)
C69 C68 C67 124.4(16)
O5 C19 C18 108.8(12)
O5 C19 H19A 109.9
C18 C19 H19A 109.9
O5 C19 H19B 109.9
C18 C19 H19B 109.9
H19A C19 H19B 108.3
C30 C29 C28 125.5(17)
C30 C29 H29 117.3
C28 C29 H29 117.3
C61 C60 C59 122(2)
C61 C60 H60 119.0
C59 C60 H60 119.0
C3 C74 C1 120.3(14)
C3 C74 H74 119.9
C1 C74 H74 119.9
C45 C44 C43 112.9(15)
C45 C44 H44A 109.0
C43 C44 H44A 109.0
C45 C44 H44B 109.0
C43 C44 H44B 109.0
H44A C44 H44B 107.8
C29 C30 C31 120.2(17)
C29 C30 H30 119.9
C31 C30 H30 119.9
C6 C5 C4 122.8(16)
C6 C5 C9 117.0(17)
C4 C5 C9 119.5(17)
C70 C69 C68 120.6(16)
C70 C69 C73 116.4(17)
C68 C69 C73 121.8(17)
C32 C36 H36A 109.5
C32 C36 H36B 109.5
H36A C36 H36B 109.5
C32 C36 H36C 109.5
H36A C36 H36C 109.5
H36B C36 H36C 109.5
C32 C33 C34 123.7(17)
C32 C33 H33 118.1
C34 C33 H33 118.1
C66 C67 C68 121.5(16)
C66 C67 H67 119.2
C68 C67 H67 119.2
C74 C3 C4 120.6(15)
C74 C3 H3 119.7
C4 C3 H3 119.7
C17 C18 C19 113.5(17)
C17 C18 H18A 108.9
C19 C18 H18A 108.9
C17 C18 H18B 108.9
C19 C18 H18B 108.9
H18A C18 H18B 107.7
C59 C62 H62A 109.5
C59 C62 H62B 109.5
H62A C62 H62B 109.5
C59 C62 H62C 109.5
H62A C62 H62C 109.5
H62B C62 H62C 109.5
O15 C61 C60 130(3)
O15 C61 O14 110(2)
C60 C61 O14 120(2)
O7 C34 C33 128.1(18)
O7 C34 O6 116(2)
C33 C34 O6 115.8(18)
C5 C9 H9A 109.5
C5 C9 H9B 109.5
H9A C9 H9B 109.5
C5 C9 H9C 109.5
H9A C9 H9C 109.5
H9B C9 H9C 109.5
C69 C73 H73A 109.5
C69 C73 H73B 109.5
H73A C73 H73B 109.5
C69 C73 H73C 109.5
H73A C73 H73C 109.5
H73B C73 H73C 109.5

loop_
_geom_bond_atom_site_label_1
_geom_bond_atom_site_label_2
_geom_bond_distance
Zn1 O8 1.970(12)
Zn1 O3 1.975(9)
Zn1 N2 2.019(12)
Zn1 N1 2.023(11)
Zn1 O5 2.463(11)
Zn1 O4 2.534(10)
Zn2 O9 1.944(9)
Zn2 O10 1.952(10)
Zn2 N5 2.022(13)
Zn2 N4 2.024(11)
Zn2 O13 2.470(10)
Zn2 O12 2.536(10)
O1 C8 1.357(14)
O1 C7 1.418(14)
O18 C72 1.344(14)
O18 C71 1.418(15)
O12 C42 1.376(17)
O12 C43 1.440(16)
O9 C65 1.318(14)
O4 C16 1.405(19)
O4 C17 1.443(17)
O11 C71 1.218(16)
O5 C20 1.396(17)
O5 C19 1.454(15)
O13 C46 1.368(18)
O13 C45 1.481(15)
O3 C1 1.283(15)
O8 C28 1.309(16)
O14 C58 1.354(18)
O14 C61 1.45(2)
O10 C54 1.288(16)
O2 C7 1.199(15)
N2 C26 1.278(15)
N2 C25 1.405(17)
N1 C10 1.297(14)
N1 C75 1.421(18)
O6 C35 1.403(18)
O6 C34 1.413(17)
N4 C63 1.306(14)
N4 C37 1.445(16)
C64 C63 1.397(17)
C64 C65 1.413(16)
C64 C72 1.460(16)
N5 C52 1.325(15)
N5 C51 1.407(19)
C76 C1 1.430(17)
C76 C10 1.432(17)
C76 C8 1.434(18)
C27 C35 1.417(19)
C27 C28 1.419(19)
C27 C26 1.422(19)
C10 H10 0.9300
C37 C42 1.402(17)
C37 C38 1.418(19)
C25 C20 1.404(18)
C25 C24 1.430(19)
C7 C6 1.423(19)
C8 C4 1.321(18)
C38 C39 1.384(19)
C38 H38 0.9300
C53 C54 1.392(19)
C53 C58 1.411(17)
C53 C52 1.436(19)
C72 C68 1.351(19)
C57 C58 1.34(2)
C57 C56 1.461(12)
C57 C59 1.472(19)
C52 H52 0.9300
C63 H63 0.9300
C26 H26 0.9300
C12 C13 1.348(18)
C12 C75 1.41(2)
C12 H12 0.9300
C65 C66 1.379(19)
C16 C15 1.38(2)
C16 C75 1.40(2)
C46 C51 1.341(18)
C46 C47 1.41(2)
C42 C41 1.384(19)
O7 C34 1.16(2)
C39 C40 1.414(15)
C39 H39 0.9300
C20 C21 1.38(2)
C51 C50 1.43(2)
O15 C61 1.24(3)
C1 C74 1.44(2)
C31 C35 1.33(2)
C31 C30 1.42(2)
C31 C32 1.43(2)
C24 C23 1.32(2)
C24 H24 0.9300
C22 C21 1.39(2)
C22 C23 1.41(2)
C22 H22 0.9300
C49 C50 1.32(2)
C49 C48 1.41(2)
C49 H49 0.9300
C54 C55 1.43(2)
C6 C5 1.300(19)
C6 H6 0.9300
C41 C40 1.358(15)
C41 H41 0.9300
C13 C14 1.45(2)
C13 H13 0.9300
C21 H21 0.9300
C28 C29 1.39(2)
C48 C47 1.41(2)
C48 H48 0.9300
C71 C70 1.41(2)
C50 H50 0.9300
C70 C69 1.298(18)
C70 H70 0.9300
C17 C18 1.49(2)
C17 H17A 0.9700
C17 H17B 0.9700
C23 H23 0.9300
C55 C56 1.33(2)
C55 H55 0.9300
C4 C3 1.390(19)
C4 C5 1.45(2)
C45 C44 1.508(19)
C45 H45A 0.9700
C45 H45B 0.9700
C47 H47 0.9300
C14 C15 1.31(2)
C14 H14 0.9300
C59 C60 1.37(2)
C59 C62 1.47(2)
C43 C44 1.56(2)
C43 H43A 0.9700
C43 H43B 0.9700
C56 H56 0.9300
C40 H40 0.9300
C32 C33 1.39(2)
C32 C36 1.46(2)
C15 H15 0.9300
C66 C67 1.37(2)
C66 H66 0.9300
C68 C69 1.41(2)
C68 C67 1.434(19)
C19 C18 1.54(2)
C19 H19A 0.9700
C19 H19B 0.9700
C29 C30 1.309(19)
C29 H29 0.9300
C60 C61 1.31(3)
C60 H60 0.9300
C74 C3 1.38(2)
C74 H74 0.9300
C44 H44A 0.9700
C44 H44B 0.9700
C30 H30 0.9300
C5 C9 1.55(3)
C69 C73 1.56(3)
C36 H36A 0.9600
C36 H36B 0.9600
C36 H36C 0.9600
C33 C34 1.41(3)
C33 H33 0.9300
C67 H67 0.9300
C3 H3 0.9300
C18 H18A 0.9700
C18 H18B 0.9700
C62 H62A 0.9600
C62 H62B 0.9600
C62 H62C 0.9600
C9 H9A 0.9600
C9 H9B 0.9600
C9 H9C 0.9600
C73 H73A 0.9600
C73 H73B 0.9600
C73 H73C 0.9600
